data_4105666
loop_
_publ_author_name
'Nicholas A. Piro'
'Michael F. Lichterman'
'W. Hill Harman'
'Christopher J. Chang'

_publ_contact_author_address
;Department of Chemistry
University of California
Berkeley, CA  94720
;
_publ_contact_author_email chrischang@berkeley.edu
_publ_contact_author_name 'Christopher J. Chang'
_publ_section_title
;
 A Structurally Characterized Nitrous Oxide Complex of Vanadium
;
_journal_name_full 'Journal of the American Chemical Society'
_journal_page_first 2108
_journal_page_last 2111
_journal_paper_doi 10.1021/ja110798w
_journal_volume 133
_journal_year 2011
_chemical_formula_sum 'C42 H45 N6 O V'
_chemical_formula_weight 700.78
_chemical_name_common (tpaMes)V(N2O)
_chemical_name_systematic
;
 ?
;
_space_group_IT_number 2
_symmetry_cell_setting triclinic
_symmetry_space_group_name_Hall '-P 1'
_symmetry_space_group_name_H-M 'P -1'
_atom_sites_solution_hydrogens geom
_atom_sites_solution_primary direct
_atom_sites_solution_secondary difmap
_audit_creation_method SHELXL-97
_cell_angle_alpha 83.921(4)
_cell_angle_beta 79.928(4)
_cell_angle_gamma 62.462(3)
_cell_formula_units_Z 2
_cell_length_a 10.4388(7)
_cell_length_b 10.4441(7)
_cell_length_c 19.1656(14)
_cell_measurement_reflns_used 9771
_cell_measurement_temperature 100(2)
_cell_measurement_theta_max 35.66
_cell_measurement_theta_min 2.61
_cell_volume 1823.5(2)
_computing_cell_refinement 'Bruker SAINT'
_computing_data_collection 'Bruker APEX2'
_computing_data_reduction 'Bruker SAINT'
_computing_molecular_graphics 'Bruker SHELXTL'
_computing_publication_material 'Bruker SHELXTL'
_computing_structure_refinement 'SHELXL-97 (Sheldrick, 2008)'
_computing_structure_solution 'SHELXS-97 (Sheldrick, 2008)'
_diffrn_ambient_temperature 100(2)
_diffrn_measured_fraction_theta_full 0.992
_diffrn_measured_fraction_theta_max 0.992
_diffrn_measurement_device_type 'Bruker APEX-II CCD'
_diffrn_measurement_method '\f and \w scans'
_diffrn_radiation_monochromator graphite
_diffrn_radiation_source 'fine-focus sealed tube'
_diffrn_radiation_type MoK\a
_diffrn_radiation_wavelength 0.71073
_diffrn_reflns_av_R_equivalents 0.0328
_diffrn_reflns_av_sigmaI/netI 0.0322
_diffrn_reflns_limit_h_max 17
_diffrn_reflns_limit_h_min -17
_diffrn_reflns_limit_k_max 16
_diffrn_reflns_limit_k_min -16
_diffrn_reflns_limit_l_max 31
_diffrn_reflns_limit_l_min -31
_diffrn_reflns_number 85260
_diffrn_reflns_theta_full 35.63
_diffrn_reflns_theta_max 35.63
_diffrn_reflns_theta_min 2.16
_exptl_absorpt_coefficient_mu 0.314
_exptl_absorpt_correction_T_max 0.9753
_exptl_absorpt_correction_T_min 0.8981
_exptl_absorpt_correction_type multi-scan
_exptl_absorpt_process_details SADABS
_exptl_crystal_colour yellow
_exptl_crystal_density_diffrn 1.276
_exptl_crystal_description plate
_exptl_crystal_F_000 740
_exptl_crystal_size_max 0.35
_exptl_crystal_size_mid 0.10
_exptl_crystal_size_min 0.08
_refine_diff_density_max 0.618
_refine_diff_density_min -0.858
_refine_diff_density_rms 0.075
_refine_ls_extinction_method none
_refine_ls_goodness_of_fit_ref 1.085
_refine_ls_hydrogen_treatment constr
_refine_ls_matrix_type full
_refine_ls_number_parameters 461
_refine_ls_number_reflns 16675
_refine_ls_number_restraints 0
_refine_ls_restrained_S_all 1.085
_refine_ls_R_factor_all 0.0627
_refine_ls_R_factor_gt 0.0473
_refine_ls_shift/su_max 0.001
_refine_ls_shift/su_mean 0.000
_refine_ls_structure_factor_coef Fsqd
_refine_ls_weighting_details 'calc w=1/[\s^2^(Fo^2^)+(0.0597P)^2^+0.9875P] where P=(Fo^2^+2Fc^2^)/3'
_refine_ls_weighting_scheme calc
_refine_ls_wR_factor_gt 0.1290
_refine_ls_wR_factor_ref 0.1378
_reflns_number_gt 13477
_reflns_number_total 16675
_reflns_threshold_expression >2sigma(I)
_cod_data_source_file ja110798w_si_002_2.cif
_cod_data_source_block 2
_cod_database_code 4105666

loop_
_symmetry_equiv_pos_as_xyz
'x, y, z'
'-x, -y, -z'

loop_
_atom_site_label
_atom_site_type_symbol
_atom_site_fract_x
_atom_site_fract_y
_atom_site_fract_z
_atom_site_U_iso_or_equiv
_atom_site_adp_type
_atom_site_occupancy
_atom_site_symmetry_multiplicity
_atom_site_calc_flag
_atom_site_refinement_flags
_atom_site_disorder_assembly
_atom_site_disorder_group
V1 V 0.38572(2) 0.83892(2) 0.341408(9) 0.01284(4) Uani 1 1 d . . .
N11 N 0.41465(12) 0.87219(12) 0.22886(5) 0.01860(18) Uani 1 1 d . . .
N12 N 0.43365(15) 0.88277(15) 0.16970(7) 0.0298(2) Uani 1 1 d . . .
O13 O 0.45309(17) 0.89465(18) 0.10696(7) 0.0468(3) Uani 1 1 d . . .
N1 N 0.58243(11) 0.68571(11) 0.35107(5) 0.01672(17) Uani 1 1 d . . .
C1 C 0.50248(14) 0.76130(16) 0.47547(6) 0.0218(2) Uani 1 1 d . . .
H1A H 0.5097 0.7072 0.5215 0.026 Uiso 1 1 calc R . .
H1B H 0.5140 0.8484 0.4811 0.026 Uiso 1 1 calc R . .
N2 N 0.33374(11) 1.03190(11) 0.37122(5) 0.01651(17) Uani 1 1 d . . .
C2 C 0.24313(14) 0.94279(16) 0.48322(6) 0.0222(2) Uani 1 1 d . . .
H2A H 0.2511 0.9462 0.5336 0.027 Uiso 1 1 calc R . .
H2B H 0.1451 0.9529 0.4803 0.027 Uiso 1 1 calc R . .
N3 N 0.22690(11) 0.78522(11) 0.35097(5) 0.01577(16) Uani 1 1 d . . .
C3 C 0.31374(15) 0.68546(16) 0.46547(7) 0.0221(2) Uani 1 1 d . . .
H3A H 0.2640 0.6880 0.5146 0.026 Uiso 1 1 calc R . .
H3B H 0.4005 0.5902 0.4585 0.026 Uiso 1 1 calc R . .
N4 N 0.35848(11) 0.80345(12) 0.45262(5) 0.01886(18) Uani 1 1 d . . .
C10 C 0.70393(13) 0.56852(13) 0.23397(7) 0.0194(2) Uani 1 1 d . . .
C11 C 0.61831(13) 0.66854(14) 0.41949(6) 0.0187(2) Uani 1 1 d . . .
C12 C 0.76149(14) 0.56844(14) 0.41972(7) 0.0223(2) Uani 1 1 d . . .
H12 H 0.8131 0.5376 0.4594 0.027 Uiso 1 1 calc R . .
C13 C 0.81766(14) 0.51986(14) 0.34931(8) 0.0226(2) Uani 1 1 d . . .
H13 H 0.9144 0.4503 0.3332 0.027 Uiso 1 1 calc R . .
C14 C 0.70706(13) 0.59141(13) 0.30850(6) 0.01771(19) Uani 1 1 d . . .
C15 C 0.62759(14) 0.49547(14) 0.21926(8) 0.0232(2) Uani 1 1 d . . .
C16 C 0.62626(16) 0.47338(16) 0.14871(9) 0.0286(3) Uani 1 1 d . . .
H16 H 0.5754 0.4233 0.1389 0.034 Uiso 1 1 calc R . .
C17 C 0.69729(17) 0.52262(17) 0.09263(8) 0.0313(3) Uani 1 1 d . . .
C18 C 0.77441(16) 0.59254(16) 0.10795(8) 0.0285(3) Uani 1 1 d . . .
H18 H 0.8249 0.6251 0.0700 0.034 Uiso 1 1 calc R . .
C19 C 0.77962(14) 0.61608(14) 0.17754(7) 0.0214(2) Uani 1 1 d . . .
C20 C 0.42061(13) 1.15573(13) 0.27092(7) 0.0184(2) Uani 1 1 d . . .
C21 C 0.26543(13) 1.06139(15) 0.44120(6) 0.0200(2) Uani 1 1 d . . .
C22 C 0.22750(15) 1.20069(16) 0.45571(8) 0.0266(3) Uani 1 1 d . . .
H22 H 0.1791 1.2475 0.4993 0.032 Uiso 1 1 calc R . .
C23 C 0.27473(15) 1.26223(15) 0.39263(8) 0.0262(3) Uani 1 1 d . . .
H23 H 0.2635 1.3581 0.3864 0.031 Uiso 1 1 calc R . .
C24 C 0.33943(13) 1.15732(13) 0.34242(7) 0.0185(2) Uani 1 1 d . . .
C25 C 0.34701(14) 1.22762(14) 0.21314(8) 0.0234(2) Uani 1 1 d . . .
C26 C 0.42712(18) 1.21522(17) 0.14587(8) 0.0318(3) Uani 1 1 d . . .
H26 H 0.3773 1.2616 0.1065 0.038 Uiso 1 1 calc R . .
C27 C 0.57911(18) 1.13623(17) 0.13488(8) 0.0319(3) Uani 1 1 d . . .
C28 C 0.65085(15) 1.07243(15) 0.19313(8) 0.0267(3) Uani 1 1 d . . .
H28 H 0.7545 1.0227 0.1866 0.032 Uiso 1 1 calc R . .
C29 C 0.57406(13) 1.07969(13) 0.26111(7) 0.0206(2) Uani 1 1 d . . .
C30 C 0.09546(12) 0.88721(13) 0.24633(6) 0.01574(18) Uani 1 1 d . . .
C31 C 0.21212(13) 0.70914(14) 0.41365(6) 0.0184(2) Uani 1 1 d . . .
C32 C 0.10496(13) 0.66853(14) 0.41280(7) 0.0209(2) Uani 1 1 d . . .
H32 H 0.0741 0.6148 0.4488 0.025 Uiso 1 1 calc R . .
C33 C 0.04859(13) 0.72242(14) 0.34746(7) 0.0205(2) Uani 1 1 d . . .
H33 H -0.0269 0.7110 0.3318 0.025 Uiso 1 1 calc R . .
C34 C 0.12351(12) 0.79398(13) 0.31116(6) 0.01591(18) Uani 1 1 d . . .
C35 C 0.01812(12) 1.03839(13) 0.25324(6) 0.01731(19) Uani 1 1 d . . .
C36 C -0.00743(14) 1.12723(14) 0.19244(7) 0.0226(2) Uani 1 1 d . . .
H36 H -0.0612 1.2289 0.1972 0.027 Uiso 1 1 calc R . .
C37 C 0.04386(15) 1.07068(16) 0.12476(7) 0.0256(3) Uani 1 1 d . . .
C38 C 0.11810(14) 0.92122(15) 0.11881(7) 0.0233(2) Uani 1 1 d . . .
H38 H 0.1515 0.8815 0.0730 0.028 Uiso 1 1 calc R . .
C39 C 0.14481(13) 0.82814(13) 0.17830(6) 0.0183(2) Uani 1 1 d . . .
C151 C 0.54923(17) 0.43880(16) 0.27827(9) 0.0293(3) Uani 1 1 d . . .
H15A H 0.4566 0.5187 0.2974 0.044 Uiso 1 1 calc R . .
H15B H 0.6102 0.3945 0.3160 0.044 Uiso 1 1 calc R . .
H15C H 0.5301 0.3664 0.2597 0.044 Uiso 1 1 calc R . .
C171 C 0.6915(2) 0.5011(2) 0.01677(10) 0.0457(5) Uani 1 1 d . . .
H17A H 0.6050 0.5820 0.0007 0.069 Uiso 1 1 calc R . .
H17B H 0.6863 0.4106 0.0137 0.069 Uiso 1 1 calc R . .
H17C H 0.7795 0.4969 -0.0134 0.069 Uiso 1 1 calc R . .
C191 C 0.86472(16) 0.69163(16) 0.19139(8) 0.0266(3) Uani 1 1 d . . .
H19A H 0.9548 0.6212 0.2092 0.040 Uiso 1 1 calc R . .
H19B H 0.8058 0.7656 0.2268 0.040 Uiso 1 1 calc R . .
H19C H 0.8891 0.7374 0.1472 0.040 Uiso 1 1 calc R . .
C251 C 0.18352(16) 1.31809(17) 0.22365(9) 0.0318(3) Uani 1 1 d . . .
H25A H 0.1578 1.4042 0.2500 0.048 Uiso 1 1 calc R . .
H25B H 0.1373 1.2614 0.2504 0.048 Uiso 1 1 calc R . .
H25C H 0.1493 1.3474 0.1774 0.048 Uiso 1 1 calc R . .
C271 C 0.6641(2) 1.1197(2) 0.06150(11) 0.0509(5) Uani 1 1 d . . .
H27A H 0.7683 1.0794 0.0648 0.076 Uiso 1 1 calc R . .
H27B H 0.6313 1.2143 0.0370 0.076 Uiso 1 1 calc R . .
H27C H 0.6479 1.0545 0.0349 0.076 Uiso 1 1 calc R . .
C291 C 0.65625(15) 1.00924(17) 0.32291(8) 0.0274(3) Uani 1 1 d . . .
H29A H 0.6499 0.9191 0.3370 0.041 Uiso 1 1 calc R . .
H29B H 0.6135 1.0746 0.3628 0.041 Uiso 1 1 calc R . .
H29C H 0.7588 0.9881 0.3091 0.041 Uiso 1 1 calc R . .
C351 C -0.03531(14) 1.10563(14) 0.32515(7) 0.0222(2) Uani 1 1 d . . .
H35A H 0.0425 1.1180 0.3409 0.033 Uiso 1 1 calc R . .
H35B H -0.0628 1.0426 0.3592 0.033 Uiso 1 1 calc R . .
H35C H -0.1204 1.2000 0.3220 0.033 Uiso 1 1 calc R . .
C371 C 0.0237(2) 1.1694(2) 0.05992(9) 0.0415(4) Uani 1 1 d . . .
H37A H 0.1140 1.1772 0.0430 0.062 Uiso 1 1 calc R . .
H37B H -0.0561 1.2652 0.0720 0.062 Uiso 1 1 calc R . .
H37C H 0.0001 1.1298 0.0227 0.062 Uiso 1 1 calc R . .
C391 C 0.23185(15) 0.66771(15) 0.16819(7) 0.0246(2) Uani 1 1 d . . .
H39A H 0.2059 0.6161 0.2095 0.037 Uiso 0.53(2) 1 calc PR A 1
H39B H 0.3363 0.6406 0.1630 0.037 Uiso 0.53(2) 1 calc PR A 1
H39C H 0.2100 0.6421 0.1255 0.037 Uiso 0.53(2) 1 calc PR A 1
H39D H 0.2955 0.6497 0.1225 0.037 Uiso 0.47(2) 1 calc PR A 2
H39E H 0.1652 0.6253 0.1690 0.037 Uiso 0.47(2) 1 calc PR A 2
H39F H 0.2914 0.6238 0.2065 0.037 Uiso 0.47(2) 1 calc PR A 2

loop_
_atom_site_aniso_label
_atom_site_aniso_U_11
_atom_site_aniso_U_22
_atom_site_aniso_U_33
_atom_site_aniso_U_23
_atom_site_aniso_U_13
_atom_site_aniso_U_12
V1 0.01267(8) 0.01480(8) 0.01213(8) -0.00016(5) -0.00144(5) -0.00728(6)
N11 0.0203(4) 0.0205(4) 0.0163(4) -0.0001(3) -0.0017(3) -0.0107(4)
N12 0.0290(6) 0.0338(6) 0.0254(5) -0.0004(5) -0.0028(4) -0.0137(5)
O13 0.0523(8) 0.0624(9) 0.0222(5) 0.0034(5) -0.0026(5) -0.0250(7)
N1 0.0158(4) 0.0177(4) 0.0171(4) 0.0012(3) -0.0037(3) -0.0079(3)
C1 0.0203(5) 0.0327(6) 0.0156(5) 0.0023(4) -0.0061(4) -0.0142(5)
N2 0.0155(4) 0.0187(4) 0.0161(4) -0.0038(3) 0.0010(3) -0.0088(3)
C2 0.0203(5) 0.0336(7) 0.0141(4) -0.0044(4) 0.0024(4) -0.0145(5)
N3 0.0160(4) 0.0198(4) 0.0142(4) 0.0018(3) -0.0026(3) -0.0107(3)
C3 0.0238(5) 0.0303(6) 0.0179(5) 0.0081(4) -0.0065(4) -0.0178(5)
N4 0.0185(4) 0.0267(5) 0.0143(4) 0.0015(3) -0.0028(3) -0.0130(4)
C10 0.0154(5) 0.0156(5) 0.0248(5) -0.0035(4) -0.0030(4) -0.0045(4)
C11 0.0192(5) 0.0213(5) 0.0184(5) 0.0045(4) -0.0065(4) -0.0114(4)
C12 0.0209(5) 0.0210(5) 0.0273(6) 0.0072(4) -0.0113(4) -0.0104(4)
C13 0.0177(5) 0.0173(5) 0.0322(6) 0.0018(4) -0.0077(4) -0.0066(4)
C14 0.0159(4) 0.0150(4) 0.0222(5) -0.0002(4) -0.0032(4) -0.0069(4)
C15 0.0179(5) 0.0176(5) 0.0330(6) -0.0068(4) -0.0035(4) -0.0058(4)
C16 0.0219(6) 0.0245(6) 0.0374(7) -0.0114(5) -0.0087(5) -0.0051(5)
C17 0.0286(7) 0.0274(7) 0.0292(7) -0.0080(5) -0.0100(5) -0.0020(5)
C18 0.0267(6) 0.0256(6) 0.0247(6) -0.0016(5) -0.0031(5) -0.0046(5)
C19 0.0173(5) 0.0182(5) 0.0245(5) -0.0021(4) -0.0018(4) -0.0046(4)
C20 0.0168(5) 0.0137(4) 0.0249(5) -0.0018(4) 0.0007(4) -0.0081(4)
C21 0.0167(5) 0.0272(6) 0.0166(5) -0.0072(4) 0.0018(4) -0.0104(4)
C22 0.0221(6) 0.0289(6) 0.0265(6) -0.0146(5) 0.0040(5) -0.0094(5)
C23 0.0235(6) 0.0199(5) 0.0333(7) -0.0106(5) 0.0021(5) -0.0082(5)
C24 0.0159(5) 0.0161(5) 0.0230(5) -0.0044(4) 0.0004(4) -0.0072(4)
C25 0.0206(5) 0.0186(5) 0.0292(6) 0.0053(4) -0.0021(4) -0.0090(4)
C26 0.0338(7) 0.0293(7) 0.0280(7) 0.0096(5) -0.0026(5) -0.0133(6)
C27 0.0334(7) 0.0269(7) 0.0289(7) 0.0022(5) 0.0075(5) -0.0127(6)
C28 0.0203(5) 0.0208(6) 0.0336(7) -0.0012(5) 0.0066(5) -0.0083(5)
C29 0.0168(5) 0.0163(5) 0.0283(6) -0.0029(4) 0.0009(4) -0.0081(4)
C30 0.0130(4) 0.0185(5) 0.0165(4) 0.0001(3) -0.0031(3) -0.0075(4)
C31 0.0183(5) 0.0224(5) 0.0164(4) 0.0046(4) -0.0034(4) -0.0116(4)
C32 0.0186(5) 0.0231(5) 0.0236(5) 0.0066(4) -0.0040(4) -0.0129(4)
C33 0.0184(5) 0.0223(5) 0.0250(5) 0.0047(4) -0.0063(4) -0.0128(4)
C34 0.0149(4) 0.0168(5) 0.0169(4) 0.0005(3) -0.0033(3) -0.0077(4)
C35 0.0144(4) 0.0180(5) 0.0188(5) -0.0004(4) -0.0027(4) -0.0065(4)
C36 0.0197(5) 0.0202(5) 0.0231(5) 0.0026(4) -0.0042(4) -0.0052(4)
C37 0.0232(6) 0.0272(6) 0.0210(5) 0.0056(4) -0.0053(4) -0.0074(5)
C38 0.0213(5) 0.0279(6) 0.0170(5) -0.0001(4) -0.0040(4) -0.0078(5)
C39 0.0158(4) 0.0206(5) 0.0180(5) -0.0016(4) -0.0036(4) -0.0073(4)
C151 0.0263(6) 0.0228(6) 0.0430(8) -0.0072(5) -0.0009(6) -0.0149(5)
C171 0.0505(11) 0.0444(10) 0.0340(8) -0.0072(7) -0.0190(8) -0.0089(8)
C191 0.0251(6) 0.0237(6) 0.0311(6) 0.0005(5) -0.0016(5) -0.0121(5)
C251 0.0215(6) 0.0281(7) 0.0411(8) 0.0114(6) -0.0065(5) -0.0093(5)
C271 0.0500(11) 0.0511(11) 0.0339(9) 0.0059(8) 0.0140(8) -0.0163(9)
C291 0.0177(5) 0.0308(7) 0.0338(7) -0.0038(5) -0.0039(5) -0.0102(5)
C351 0.0209(5) 0.0208(5) 0.0223(5) -0.0036(4) 0.0000(4) -0.0078(4)
C371 0.0470(10) 0.0359(8) 0.0259(7) 0.0110(6) -0.0071(7) -0.0073(7)
C391 0.0234(6) 0.0221(6) 0.0259(6) -0.0058(4) -0.0016(5) -0.0079(5)

loop_
_atom_type_symbol
_atom_type_description
_atom_type_scat_dispersion_real
_atom_type_scat_dispersion_imag
_atom_type_scat_source
C C 0.0033 0.0016 'International Tables Vol C Tables 4.2.6.8 and 6.1.1.4'
H H 0.0000 0.0000 'International Tables Vol C Tables 4.2.6.8 and 6.1.1.4'
N N 0.0061 0.0033 'International Tables Vol C Tables 4.2.6.8 and 6.1.1.4'
O O 0.0106 0.0060 'International Tables Vol C Tables 4.2.6.8 and 6.1.1.4'
V V 0.3005 0.5294 'International Tables Vol C Tables 4.2.6.8 and 6.1.1.4'

loop_
_geom_angle_atom_site_label_1
_geom_angle_atom_site_label_2
_geom_angle_atom_site_label_3
_geom_angle
N2 V1 N3 116.58(4)
N2 V1 N1 117.87(4)
N3 V1 N1 118.14(4)
N2 V1 N4 80.87(4)
N3 V1 N4 80.74(4)
N1 V1 N4 80.99(4)
N2 V1 N11 99.74(4)
N3 V1 N11 99.15(4)
N1 V1 N11 98.52(4)
N4 V1 N11 179.35(5)
N12 N11 V1 176.73(11)
N11 N12 O13 179.6(2)
C14 N1 C11 106.74(10)
C14 N1 V1 139.15(8)
C11 N1 V1 113.88(8)
N4 C1 C11 107.50(10)
C24 N2 C21 106.51(10)
C24 N2 V1 138.76(8)
C21 N2 V1 114.69(8)
N4 C2 C21 107.35(9)
C34 N3 C31 106.87(9)
C34 N3 V1 138.56(8)
C31 N3 V1 114.48(8)
N4 C3 C31 107.41(10)
C1 N4 C3 112.55(10)
C1 N4 C2 112.06(10)
C3 N4 C2 112.55(10)
C1 N4 V1 106.41(7)
C3 N4 V1 106.22(7)
C2 N4 V1 106.48(8)
C15 C10 C19 119.59(12)
C15 C10 C14 119.71(12)
C19 C10 C14 120.68(11)
C12 C11 N1 109.69(11)
C12 C11 C1 133.03(11)
N1 C11 C1 117.23(10)
C11 C12 C13 106.81(11)
C14 C13 C12 107.88(11)
C13 C14 N1 108.87(11)
C13 C14 C10 129.29(11)
N1 C14 C10 121.51(10)
C16 C15 C10 119.28(14)
C16 C15 C151 119.56(13)
C10 C15 C151 121.16(13)
C17 C16 C15 121.75(14)
C16 C17 C18 118.37(14)
C16 C17 C171 121.04(17)
C18 C17 C171 120.60(17)
C17 C18 C19 121.85(15)
C18 C19 C10 119.13(13)
C18 C19 C191 119.88(13)
C10 C19 C191 120.98(12)
C25 C20 C29 120.00(12)
C25 C20 C24 120.99(11)
C29 C20 C24 119.01(11)
C22 C21 N2 110.09(12)
C22 C21 C2 133.21(11)
N2 C21 C2 116.64(11)
C21 C22 C23 106.63(11)
C24 C23 C22 107.54(12)
C23 C24 N2 109.22(11)
C23 C24 C20 130.90(12)
N2 C24 C20 119.55(10)
C26 C25 C20 119.06(12)
C26 C25 C251 120.30(13)
C20 C25 C251 120.64(12)
C25 C26 C27 121.58(14)
C28 C27 C26 118.60(13)
C28 C27 C271 120.36(16)
C26 C27 C271 121.04(17)
C27 C28 C29 121.40(13)
C28 C29 C20 119.22(13)
C28 C29 C291 119.68(12)
C20 C29 C291 121.09(12)
C39 C30 C35 119.75(11)
C39 C30 C34 121.39(11)
C35 C30 C34 118.86(10)
C32 C31 N3 109.69(10)
C32 C31 C3 133.72(11)
N3 C31 C3 116.57(10)
C31 C32 C33 106.85(10)
C34 C33 C32 107.54(11)
C33 C34 N3 109.04(10)
C33 C34 C30 130.07(11)
N3 C34 C30 120.29(10)
C36 C35 C30 119.29(11)
C36 C35 C351 119.44(11)
C30 C35 C351 121.27(11)
C35 C36 C37 121.67(12)
C38 C37 C36 118.34(12)
C38 C37 C371 121.00(14)
C36 C37 C371 120.64(14)
C37 C38 C39 121.88(12)
C38 C39 C30 119.04(11)
C38 C39 C391 119.21(11)
C30 C39 C391 121.68(11)

loop_
_geom_bond_atom_site_label_1
_geom_bond_atom_site_label_2
_geom_bond_distance
V1 N2 1.9513(10)
V1 N3 1.9567(10)
V1 N1 1.9604(10)
V1 N4 2.1165(10)
V1 N11 2.1389(10)
N11 N12 1.1191(16)
N12 O13 1.1869(17)
N1 C14 1.3937(15)
N1 C11 1.3969(15)
C1 N4 1.4909(16)
C1 C11 1.4950(18)
N2 C24 1.3898(16)
N2 C21 1.3972(15)
C2 N4 1.4916(18)
C2 C21 1.4922(19)
N3 C34 1.3918(15)
N3 C31 1.3945(15)
C3 N4 1.4915(17)
C3 C31 1.4989(17)
C10 C15 1.4081(18)
C10 C19 1.4109(18)
C10 C14 1.4813(18)
C11 C12 1.3724(18)
C12 C13 1.420(2)
C13 C14 1.3775(17)
C15 C16 1.399(2)
C15 C151 1.510(2)
C16 C17 1.388(2)
C17 C18 1.393(2)
C17 C171 1.510(2)
C18 C19 1.396(2)
C19 C191 1.502(2)
C20 C25 1.4029(19)
C20 C29 1.4078(17)
C20 C24 1.4772(17)
C21 C22 1.3657(19)
C22 C23 1.428(2)
C23 C24 1.3763(18)
C25 C26 1.392(2)
C25 C251 1.508(2)
C26 C27 1.397(2)
C27 C28 1.387(2)
C27 C271 1.506(2)
C28 C29 1.3946(19)
C29 C291 1.506(2)
C30 C39 1.4099(16)
C30 C35 1.4108(17)
C30 C34 1.4782(16)
C31 C32 1.3704(17)
C32 C33 1.4259(18)
C33 C34 1.3764(17)
C35 C36 1.3931(17)
C35 C351 1.5091(17)
C36 C37 1.395(2)
C37 C38 1.392(2)
C37 C371 1.507(2)
C38 C39 1.3958(18)
C39 C391 1.5066(18)
